data_7151375
loop_
_publ_author_name
'Mathias D\"uggeli'
'Catherine Goujon-Ginglinger'
'Sarah Richard Ducotterd'
'David Mauron'
'Christophe Bonte'
'Alexander von Zelewsky'
'Helen Stoeckli-Evans'
'Antonia Neels'

_publ_section_title
;
 Synthetic routes for a new family of chiral tetradentate ligands
 containing pyridine rings
;
_journal_issue 11
_journal_name_full 'Org. Biomol. Chem.'
_journal_page_first 1894
_journal_page_last 1899
_journal_paper_doi 10.1039/b210625f
_journal_volume 1
_journal_year 2003
_chemical_formula_moiety 'C34 H50 N4'
_chemical_formula_sum 'C34 H50 N4'
_chemical_formula_weight 514.78
_chemical_name_systematic
; 
? 
;
_space_group_IT_number 18
_symmetry_cell_setting orthorhombic
_symmetry_space_group_name_Hall 'P 2 2ab'
_symmetry_space_group_name_H-M 'P 21 21 2'
_atom_sites_solution_hydrogens geom
_atom_sites_solution_primary direct
_atom_sites_solution_secondary difmap
_audit_creation_method SHELXL-97
_cell_angle_alpha 90.00
_cell_angle_beta 90.00
_cell_angle_gamma 90.00
_cell_formula_units_Z 2
_cell_length_a 11.4893(8)
_cell_length_b 20.8542(16)
_cell_length_c 6.4198(4)
_cell_measurement_reflns_used 5776
_cell_measurement_temperature 153(2)
_cell_measurement_theta_max 25.93
_cell_measurement_theta_min 1.95
_cell_volume 1538.19(19)
_computing_cell_refinement 'CELL (Stoe IPDS Software, 2000)'
_computing_data_collection 'EXPOSE (Stoe IPDS Software, 2000)'
_computing_data_reduction 'INTEGRATE (Stoe IPDS Software, 2000)'
_computing_molecular_graphics 'PLATON99 (Spek, 1990)'
_computing_publication_material 'SHELXL-97 (Sheldrick, 1997)'
_computing_structure_refinement 'SHELXL-97 (Sheldrick, 1997)'
_computing_structure_solution 'SHELXS-97 (Sheldrick, 1990)'
_diffrn_ambient_temperature 153(2)
_diffrn_detector_area_resol_mean 0.81\%A
_diffrn_measured_fraction_theta_full 0.981
_diffrn_measured_fraction_theta_max 0.981
_diffrn_measurement_device_type 'STOE IPDS'
_diffrn_measurement_method 'phi oscillation'
_diffrn_radiation_monochromator graphite
_diffrn_radiation_source 'fine-focus sealed tube'
_diffrn_radiation_type MoK\a
_diffrn_radiation_wavelength 0.71073
_diffrn_reflns_av_R_equivalents 0.0715
_diffrn_reflns_av_sigmaI/netI 0.0853
_diffrn_reflns_limit_h_max 14
_diffrn_reflns_limit_h_min -14
_diffrn_reflns_limit_k_max 25
_diffrn_reflns_limit_k_min -25
_diffrn_reflns_limit_l_max 7
_diffrn_reflns_limit_l_min -7
_diffrn_reflns_number 12014
_diffrn_reflns_theta_full 25.93
_diffrn_reflns_theta_max 25.93
_diffrn_reflns_theta_min 1.95
_diffrn_standards_decay_% 0
_diffrn_standards_interval_time 0
_diffrn_standards_number 0
_exptl_absorpt_coefficient_mu 0.065
_exptl_absorpt_correction_type none
_exptl_crystal_colour colourless
_exptl_crystal_density_diffrn 1.111
_exptl_crystal_density_meas ?
_exptl_crystal_density_method 'not measured'
_exptl_crystal_description rod
_exptl_crystal_F_000 564
_exptl_crystal_size_max 0.50
_exptl_crystal_size_mid 0.15
_exptl_crystal_size_min 0.15
_refine_diff_density_max 0.307
_refine_diff_density_min -0.196
_refine_diff_density_rms 0.037
_refine_ls_abs_structure_details 'Flack H D (1983), Acta Cryst. A39, 876-881'
_refine_ls_abs_structure_Flack 1(4)
_refine_ls_extinction_method none
_refine_ls_goodness_of_fit_ref 0.834
_refine_ls_hydrogen_treatment constr
_refine_ls_matrix_type full
_refine_ls_number_parameters 178
_refine_ls_number_reflns 2938
_refine_ls_number_restraints 0
_refine_ls_restrained_S_all 0.834
_refine_ls_R_factor_all 0.0774
_refine_ls_R_factor_gt 0.0417
_refine_ls_shift/su_max <0.001
_refine_ls_shift/su_mean 0.000
_refine_ls_structure_factor_coef Fsqd
_refine_ls_weighting_details 'calc w=1/[\s^2^(Fo^2^)+(0.0454P)^2^] where P=(Fo^2^+2Fc^2^)/3'
_refine_ls_weighting_scheme calc
_refine_ls_wR_factor_gt 0.0841
_refine_ls_wR_factor_ref 0.0926
_reflns_number_gt 1789
_reflns_number_total 2938
_reflns_threshold_expression I>2sigma(I)
_cod_data_source_file b210625f.txt
_cod_data_source_block cpd3
_cod_depositor_comments
;
The following automatic conversions were performed:

'_exptl_crystal_density_meas' value 'none' was changed to '?' - the
value is perceived as not measured.

Automatic conversion script
Id: cif_fix_values 3008 2015-01-20 13:52:24Z robertas 
;
_cod_database_code 7151375

loop_
_symmetry_equiv_pos_as_xyz
'x, y, z'
'-x, -y, z'
'x+1/2, -y+1/2, -z'
'-x+1/2, y+1/2, -z'

loop_
_atom_site_label
_atom_site_type_symbol
_atom_site_fract_x
_atom_site_fract_y
_atom_site_fract_z
_atom_site_U_iso_or_equiv
_atom_site_adp_type
_atom_site_occupancy
_atom_site_symmetry_multiplicity
_atom_site_calc_flag
_atom_site_refinement_flags
_atom_site_disorder_assembly
_atom_site_disorder_group
N1 N 0.13020(14) 0.41124(8) 0.2106(3) 0.0266(4) Uani 1 1 d . . .
N2 N 0.35112(15) 0.30393(10) 0.4161(4) 0.0411(5) Uani 1 1 d . . .
C1 C 0.19659(18) 0.35825(10) 0.2257(4) 0.0279(5) Uani 1 1 d . . .
C2 C 0.16894(18) 0.30235(11) 0.1240(4) 0.0324(6) Uani 1 1 d . . .
H2 H 0.2156 0.2651 0.1420 0.039 Uiso 1 1 calc R . .
C3 C 0.07138(19) 0.30078(11) -0.0063(4) 0.0326(6) Uani 1 1 d . . .
H3 H 0.0505 0.2624 -0.0767 0.039 Uiso 1 1 calc R . .
C4 C 0.00577(19) 0.35568(10) -0.0315(4) 0.0287(6) Uani 1 1 d . . .
C5 C 0.03685(16) 0.40935(10) 0.0836(4) 0.0241(5) Uani 1 1 d . . .
C6 C -0.03672(16) 0.46930(9) 0.0677(4) 0.0240(5) Uani 1 1 d . . .
H6 H -0.0844 0.4708 0.1979 0.029 Uiso 1 1 calc R . .
C7 C -0.12401(17) 0.46154(10) -0.1128(4) 0.0273(5) Uani 1 1 d . . .
H7A H -0.1700 0.5008 -0.1477 0.033 Uiso 1 1 calc R . .
C8 C -0.19770(18) 0.39891(10) -0.0805(4) 0.0303(6) Uani 1 1 d . . .
C9 C -0.09290(18) 0.36357(10) -0.1854(4) 0.0319(6) Uani 1 1 d . . .
H9A H -0.1120 0.3255 -0.2739 0.038 Uiso 1 1 calc R . .
C10 C -0.06709(19) 0.42724(10) -0.3013(4) 0.0326(6) Uani 1 1 d . . .
H10B H -0.1101 0.4324 -0.4339 0.039 Uiso 1 1 calc R . .
H10A H 0.0168 0.4366 -0.3191 0.039 Uiso 1 1 calc R . .
C11 C -0.23412(19) 0.37984(11) 0.1376(4) 0.0383(7) Uani 1 1 d . . .
H11C H -0.2779 0.3395 0.1321 0.057 Uiso 1 1 calc R . .
H11B H -0.2833 0.4135 0.1974 0.057 Uiso 1 1 calc R . .
H11A H -0.1648 0.3741 0.2245 0.057 Uiso 1 1 calc R . .
C12 C -0.3064(2) 0.39866(12) -0.2207(4) 0.0431(7) Uani 1 1 d . . .
H12C H -0.3395 0.3554 -0.2250 0.065 Uiso 1 1 calc R . .
H12B H -0.2848 0.4120 -0.3619 0.065 Uiso 1 1 calc R . .
H12A H -0.3643 0.4285 -0.1645 0.065 Uiso 1 1 calc R . .
C13 C 0.3109(2) 0.36660(11) 0.3500(4) 0.0355(6) Uani 1 1 d . . .
C14 C 0.4001(2) 0.39367(15) 0.1869(6) 0.0673(10) Uani 1 1 d . . .
H14C H 0.3654 0.4303 0.1141 0.101 Uiso 1 1 calc R . .
H14B H 0.4195 0.3601 0.0859 0.101 Uiso 1 1 calc R . .
H14A H 0.4709 0.4075 0.2591 0.101 Uiso 1 1 calc R . .
C15 C 0.2960(2) 0.41529(14) 0.5242(5) 0.0611(10) Uani 1 1 d . . .
H15C H 0.2731 0.4567 0.4650 0.092 Uiso 1 1 calc R . .
H15B H 0.3697 0.4201 0.5994 0.092 Uiso 1 1 calc R . .
H15A H 0.2356 0.4005 0.6206 0.092 Uiso 1 1 calc R . .
C16 C 0.2755(2) 0.27632(16) 0.5745(5) 0.0642(9) Uani 1 1 d . . .
H16C H 0.2923 0.2305 0.5887 0.096 Uiso 1 1 calc R . .
H16B H 0.1940 0.2821 0.5334 0.096 Uiso 1 1 calc R . .
H16A H 0.2892 0.2978 0.7080 0.096 Uiso 1 1 calc R . .
C17 C 0.4711(2) 0.30241(15) 0.4939(5) 0.0556(8) Uani 1 1 d . . .
H17C H 0.4935 0.2580 0.5236 0.083 Uiso 1 1 calc R . .
H17B H 0.4765 0.3279 0.6217 0.083 Uiso 1 1 calc R . .
H17A H 0.5235 0.3203 0.3883 0.083 Uiso 1 1 calc R . .

loop_
_atom_site_aniso_label
_atom_site_aniso_U_11
_atom_site_aniso_U_22
_atom_site_aniso_U_33
_atom_site_aniso_U_23
_atom_site_aniso_U_13
_atom_site_aniso_U_12
N1 0.0219(9) 0.0311(10) 0.0270(12) -0.0024(9) -0.0027(8) 0.0030(8)
N2 0.0274(10) 0.0471(12) 0.0489(15) 0.0012(11) -0.0098(10) 0.0057(9)
C1 0.0261(11) 0.0282(12) 0.0295(15) -0.0011(10) -0.0020(10) 0.0024(10)
C2 0.0313(12) 0.0283(12) 0.0375(17) -0.0017(11) -0.0042(11) 0.0047(10)
C3 0.0317(12) 0.0270(12) 0.0389(17) -0.0082(11) -0.0050(11) -0.0013(11)
C4 0.0247(11) 0.0313(12) 0.0301(16) -0.0042(10) -0.0032(10) -0.0018(10)
C5 0.0225(11) 0.0275(12) 0.0225(14) -0.0011(10) 0.0016(10) 0.0000(9)
C6 0.0204(10) 0.0281(11) 0.0234(14) 0.0018(11) -0.0012(10) -0.0011(9)
C7 0.0209(11) 0.0316(11) 0.0293(15) 0.0035(11) -0.0048(10) -0.0013(9)
C8 0.0229(10) 0.0369(13) 0.0312(16) 0.0007(11) -0.0087(11) -0.0037(10)
C9 0.0284(11) 0.0337(12) 0.0337(16) -0.0065(12) -0.0092(11) -0.0030(10)
C10 0.0302(12) 0.0457(14) 0.0221(15) -0.0012(11) -0.0041(11) -0.0016(10)
C11 0.0276(12) 0.0414(14) 0.046(2) 0.0048(13) -0.0025(11) -0.0076(10)
C12 0.0291(12) 0.0500(16) 0.0501(19) 0.0054(13) -0.0156(12) -0.0064(12)
C13 0.0291(11) 0.0351(13) 0.0423(18) -0.0036(11) -0.0103(11) 0.0054(10)
C14 0.0325(14) 0.089(2) 0.081(3) 0.035(2) -0.0103(16) -0.0199(14)
C15 0.0453(16) 0.0627(18) 0.075(3) -0.0371(17) -0.0341(16) 0.0196(14)
C16 0.0479(16) 0.096(2) 0.049(2) 0.0266(18) -0.0066(15) -0.0194(16)
C17 0.0376(14) 0.0674(18) 0.062(2) -0.0128(16) -0.0219(14) 0.0162(14)

loop_
_atom_type_symbol
_atom_type_description
_atom_type_scat_dispersion_real
_atom_type_scat_dispersion_imag
_atom_type_scat_source
C C 0.0033 0.0016 'International Tables Vol C Tables 4.2.6.8 and 6.1.1.4'
H H 0.0000 0.0000 'International Tables Vol C Tables 4.2.6.8 and 6.1.1.4'
N N 0.0061 0.0033 'International Tables Vol C Tables 4.2.6.8 and 6.1.1.4'

loop_
_geom_angle_atom_site_label_1
_geom_angle_atom_site_label_2
_geom_angle_atom_site_label_3
_geom_angle
_geom_angle_site_symmetry_1
_geom_angle_site_symmetry_3
_geom_angle_publ_flag
C1 N1 C5 118.07(18) . . ?
C13 N2 C16 111.7(2) . . ?
C13 N2 C17 114.8(2) . . ?
C16 N2 C17 108.3(2) . . ?
N1 C1 C2 122.10(19) . . ?
N1 C1 C13 115.20(18) . . ?
C2 C1 C13 122.51(19) . . ?
C1 C2 C3 119.3(2) . . ?
C4 C3 C2 119.2(2) . . ?
C3 C4 C5 117.78(19) . . ?
C3 C4 C9 125.16(19) . . ?
C5 C4 C9 116.93(19) . . ?
N1 C5 C4 123.39(18) . . ?
N1 C5 C6 117.47(19) . . ?
C4 C5 C6 119.13(18) . . ?
C5 C6 C6 112.5(2) . 2_565 ?
C5 C6 C7 109.12(18) . . ?
C6 C6 C7 116.47(14) 2_565 . ?
C6 C7 C10 111.15(17) . . ?
C6 C7 C8 109.81(18) . . ?
C10 C7 C8 86.95(16) . . ?
C11 C8 C12 108.38(19) . . ?
C11 C8 C9 119.15(19) . . ?
C12 C8 C9 111.8(2) . . ?
C11 C8 C7 119.30(19) . . ?
C12 C8 C7 111.29(18) . . ?
C9 C8 C7 85.41(16) . . ?
C4 C9 C10 105.25(17) . . ?
C4 C9 C8 110.29(19) . . ?
C10 C9 C8 87.15(16) . . ?
C9 C10 C7 86.57(18) . . ?
N2 C13 C15 115.0(2) . . ?
N2 C13 C1 108.68(18) . . ?
C15 C13 C1 111.07(19) . . ?
N2 C13 C14 108.1(2) . . ?
C15 C13 C14 108.9(2) . . ?
C1 C13 C14 104.5(2) . . ?

loop_
_geom_bond_atom_site_label_1
_geom_bond_atom_site_label_2
_geom_bond_distance
_geom_bond_site_symmetry_2
_geom_bond_publ_flag
N1 C1 1.346(3) . ?
N1 C5 1.348(3) . ?
N2 C13 1.450(3) . ?
N2 C16 1.456(3) . ?
N2 C17 1.466(3) . ?
C1 C2 1.373(3) . ?
C1 C13 1.546(3) . ?
C2 C3 1.399(3) . ?
C3 C4 1.380(3) . ?
C4 C5 1.388(3) . ?
C4 C9 1.513(3) . ?
C5 C6 1.513(3) . ?
C6 C6 1.534(4) 2_565 ?
C6 C7 1.541(3) . ?
C7 C10 1.550(3) . ?
C7 C8 1.570(3) . ?
C8 C11 1.515(3) . ?
C8 C12 1.540(3) . ?
C8 C9 1.564(3) . ?
C9 C10 1.551(3) . ?
C13 C15 1.520(3) . ?
C13 C14 1.570(4) . ?

loop_
_geom_torsion_atom_site_label_1
_geom_torsion_atom_site_label_2
_geom_torsion_atom_site_label_3
_geom_torsion_atom_site_label_4
_geom_torsion
_geom_torsion_site_symmetry_1
_geom_torsion_site_symmetry_2
_geom_torsion_site_symmetry_3
_geom_torsion_site_symmetry_4
_geom_torsion_publ_flag
C5 N1 C1 C2 -3.0(3) . . . . ?
C5 N1 C1 C13 172.1(2) . . . . ?
N1 C1 C2 C3 2.6(4) . . . . ?
C13 C1 C2 C3 -172.1(2) . . . . ?
C1 C2 C3 C4 0.7(4) . . . . ?
C2 C3 C4 C5 -3.3(3) . . . . ?
C2 C3 C4 C9 172.4(2) . . . . ?
C1 N1 C5 C4 0.1(3) . . . . ?
C1 N1 C5 C6 -179.82(19) . . . . ?
C3 C4 C5 N1 3.0(3) . . . . ?
C9 C4 C5 N1 -173.1(2) . . . . ?
C3 C4 C5 C6 -177.0(2) . . . . ?
C9 C4 C5 C6 6.9(3) . . . . ?
N1 C5 C6 C6 38.8(2) . . . 2_565 ?
C4 C5 C6 C6 -141.17(16) . . . 2_565 ?
N1 C5 C6 C7 169.67(19) . . . . ?
C4 C5 C6 C7 -10.3(3) . . . . ?
C5 C6 C7 C10 -39.2(2) . . . . ?
C6 C6 C7 C10 89.5(2) 2_565 . . . ?
C5 C6 C7 C8 55.3(2) . . . . ?
C6 C6 C7 C8 -176.01(18) 2_565 . . . ?
C6 C7 C8 C11 37.2(3) . . . . ?
C10 C7 C8 C11 148.57(19) . . . . ?
C6 C7 C8 C12 164.53(19) . . . . ?
C10 C7 C8 C12 -84.1(2) . . . . ?
C6 C7 C8 C9 -83.84(19) . . . . ?
C10 C7 C8 C9 27.56(16) . . . . ?
C3 C4 C9 C10 -130.3(2) . . . . ?
C5 C4 C9 C10 45.4(3) . . . . ?
C3 C4 C9 C8 137.0(2) . . . . ?
C5 C4 C9 C8 -47.2(3) . . . . ?
C11 C8 C9 C4 -43.5(2) . . . . ?
C12 C8 C9 C4 -171.22(18) . . . . ?
C7 C8 C9 C4 77.67(19) . . . . ?
C11 C8 C9 C10 -148.70(19) . . . . ?
C12 C8 C9 C10 83.6(2) . . . . ?
C7 C8 C9 C10 -27.54(16) . . . . ?
C4 C9 C10 C7 -82.37(19) . . . . ?
C8 C9 C10 C7 27.89(15) . . . . ?
C6 C7 C10 C9 82.30(18) . . . . ?
C8 C7 C10 C9 -27.78(15) . . . . ?
C16 N2 C13 C15 55.8(3) . . . . ?
C17 N2 C13 C15 -68.1(3) . . . . ?
C16 N2 C13 C1 -69.4(3) . . . . ?
C17 N2 C13 C1 166.8(2) . . . . ?
C16 N2 C13 C14 177.7(2) . . . . ?
C17 N2 C13 C14 53.8(3) . . . . ?
N1 C1 C13 N2 160.0(2) . . . . ?
C2 C1 C13 N2 -24.9(3) . . . . ?
N1 C1 C13 C15 32.5(3) . . . . ?
C2 C1 C13 C15 -152.4(2) . . . . ?
N1 C1 C13 C14 -84.8(3) . . . . ?
C2 C1 C13 C14 90.3(3) . . . . ?
